data_4086106
loop_
_publ_author_name
'Bravo, Maritza J.'
'Ceder, Rosa M.'
'Grabulosa, Arnald'
'Muller, Guillermo'
'Rocamora, Merc\`e'
'Bay\'on, J. Carles'
'Peral, Daniel'

_publ_section_title
;
 Metal Complexes Containing Enantiopure Bis(diamidophosphite) Ligands in
 Asymmetric Allylic Substitution and Hydroformylation Reactions
;
_journal_issue 15
_journal_name_full Organometallics
_journal_page_first 3799
_journal_paper_doi 10.1021/acs.organomet.5b00457
_journal_volume 34
_journal_year 2015
_chemical_absolute_configuration rm
_chemical_formula_moiety 'C52 H51 N4 O2 P2 Pd, F6 P, 2(C H2 Cl2)'
_chemical_formula_sum 'C54 H55 Cl4 F6 N4 O2 P3 Pd'
_chemical_formula_weight 1247.13
_chemical_name_systematic
;
 ?
;
_space_group_IT_number 19
_symmetry_cell_setting orthorhombic
_symmetry_space_group_name_Hall 'P 2ac 2ab'
_symmetry_space_group_name_H-M 'P 21 21 21'
_atom_sites_solution_hydrogens geom
_atom_sites_solution_primary direct
_atom_sites_solution_secondary difmap
_audit_creation_method SHELXL-97
_cell_angle_alpha 90.00
_cell_angle_beta 90.00
_cell_angle_gamma 90.00
_cell_formula_units_Z 4
_cell_length_a 10.9175(3)
_cell_length_b 16.5361(5)
_cell_length_c 29.2612(9)
_cell_measurement_reflns_used 9950
_cell_measurement_temperature 100(2)
_cell_measurement_theta_max 28.31
_cell_measurement_theta_min 2.24
_cell_volume 5282.6(3)
_computing_cell_refinement 'Bruker SAINT'
_computing_data_collection 'Bruker APEX2'
_computing_data_reduction 'Bruker SAINT'
_computing_molecular_graphics 'Bruker SHELXTL'
_computing_publication_material 'Bruker SHELXTL'
_computing_structure_refinement 'SHELXL-97 (Sheldrick, 2008)'
_computing_structure_solution 'SHELXS-97 (Sheldrick, 2008)'
_diffrn_ambient_temperature 100(2)
_diffrn_measured_fraction_theta_full 0.998
_diffrn_measured_fraction_theta_max 0.998
_diffrn_measurement_device_type 'Bruker D8 'Venture'
_diffrn_measurement_method '\f and \w scans'
_diffrn_radiation_monochromator mirror
_diffrn_radiation_source microfocus
_diffrn_radiation_type MoK\a
_diffrn_radiation_wavelength 0.71073
_diffrn_reflns_av_R_equivalents 0.0536
_diffrn_reflns_av_sigmaI/netI 0.0427
_diffrn_reflns_limit_h_max 14
_diffrn_reflns_limit_h_min -14
_diffrn_reflns_limit_k_max 18
_diffrn_reflns_limit_k_min -22
_diffrn_reflns_limit_l_max 39
_diffrn_reflns_limit_l_min -36
_diffrn_reflns_number 70838
_diffrn_reflns_theta_full 28.38
_diffrn_reflns_theta_max 28.38
_diffrn_reflns_theta_min 1.99
_exptl_absorpt_coefficient_mu 0.713
_exptl_absorpt_correction_T_max 0.7457
_exptl_absorpt_correction_T_min 0.6549
_exptl_absorpt_correction_type multi-scan
_exptl_absorpt_process_details sadabs
_exptl_crystal_colour colourless
_exptl_crystal_density_diffrn 1.568
_exptl_crystal_density_method 'not measured'
_exptl_crystal_description prism
_exptl_crystal_F_000 2544
_exptl_crystal_size_max 0.1
_exptl_crystal_size_mid 0.07
_exptl_crystal_size_min 0.07
_refine_diff_density_max 1.120
_refine_diff_density_min -0.598
_refine_diff_density_rms 0.099
_refine_ls_abs_structure_details 'Flack H D (1983), Acta Cryst. A39, 876-881'
_refine_ls_abs_structure_Flack -0.033(18)
_refine_ls_extinction_method none
_refine_ls_goodness_of_fit_ref 1.066
_refine_ls_hydrogen_treatment mixed
_refine_ls_matrix_type full
_refine_ls_number_parameters 670
_refine_ls_number_reflns 13215
_refine_ls_number_restraints 0
_refine_ls_restrained_S_all 1.066
_refine_ls_R_factor_all 0.0481
_refine_ls_R_factor_gt 0.0396
_refine_ls_shift/su_max 0.001
_refine_ls_shift/su_mean 0.000
_refine_ls_structure_factor_coef Fsqd
_refine_ls_weighting_details 'calc w=1/[\s^2^(Fo^2^)+(0.0474P)^2^+5.0202P] where P=(Fo^2^+2Fc^2^)/3'
_refine_ls_weighting_scheme calc
_refine_ls_wR_factor_gt 0.0926
_refine_ls_wR_factor_ref 0.0975
_reflns_number_gt 11880
_reflns_number_total 13215
_reflns_threshold_expression >2sigma(I)
_cod_data_source_file om5b00457_si_002.cif
_cod_data_source_block 1a-(S;Sal,Sal;S)
_cod_depositor_comments
;
The following automatic conversions were performed:

'_symmetry_cell_setting' value 'Orthorhombic' changed to
'orthorhombic' according to
/usr/data/users/saulius/crontab/automatic-downloads/rss-feeds/ACS/lib/dictionaries/cif_core.dic
dictionary named 'cif_core.dic' version 2.4.2 from 2011-04-26.

Automatic conversion script
Id: cif_fix_values 3271 2015-04-21 07:52:19Z andrius 

 Adding full bibliography for 4086106--4086107.cif.
;
_cod_original_sg_symbol_H-M P212121
_cod_database_code 4086106

loop_
_symmetry_equiv_pos_as_xyz
'x, y, z'
'x+1/2, -y+1/2, -z'
'-x, y+1/2, -z+1/2'
'-x+1/2, -y, z+1/2'

loop_
_atom_site_label
_atom_site_type_symbol
_atom_site_fract_x
_atom_site_fract_y
_atom_site_fract_z
_atom_site_U_iso_or_equiv
_atom_site_adp_type
_atom_site_occupancy
_atom_site_symmetry_multiplicity
_atom_site_calc_flag
_atom_site_refinement_flags
Pd1 Pd 0.24023(2) 0.396870(13) 0.948489(7) 0.01244(6) Uani 1 1 d .
P1 P 0.32024(8) 0.49074(5) 0.99752(3) 0.01273(16) Uani 1 1 d .
P2 P 0.32281(8) 0.42608(5) 0.87826(3) 0.01285(16) Uani 1 1 d .
N1 N 0.4093(2) 0.45158(17) 1.03925(9) 0.0145(6) Uani 1 1 d .
N2 N 0.2197(2) 0.54417(15) 1.02745(9) 0.0130(5) Uani 1 1 d .
N3 N 0.2366(3) 0.42633(15) 0.83060(8) 0.0138(5) Uani 1 1 d .
N4 N 0.4271(3) 0.35738(17) 0.86515(9) 0.0144(5) Uani 1 1 d .
O1 O 0.4246(2) 0.55128(15) 0.97903(8) 0.0184(5) Uani 1 1 d .
O2 O 0.3767(2) 0.51554(14) 0.87011(8) 0.0186(5) Uani 1 1 d .
C1 C 0.3527(3) 0.4225(2) 1.08008(11) 0.0138(6) Uani 1 1 d .
C2 C 0.3489(3) 0.3385(2) 1.08908(11) 0.0172(7) Uani 1 1 d .
H2 H 0.3848 0.3018 1.0680 0.021 Uiso 1 1 calc R
C3 C 0.2943(3) 0.3098(2) 1.12775(11) 0.0164(7) Uani 1 1 d .
H3 H 0.2899 0.2532 1.1328 0.020 Uiso 1 1 calc R
C4 C 0.2444(3) 0.36336(18) 1.16021(10) 0.0148(6) Uani 1 1 d .
C5 C 0.1924(3) 0.3341(2) 1.20145(11) 0.0174(7) Uani 1 1 d .
H5 H 0.1903 0.2775 1.2071 0.021 Uiso 1 1 calc R
C6 C 0.1454(3) 0.3864(2) 1.23322(11) 0.0194(7) Uani 1 1 d .
H6 H 0.1130 0.3663 1.2612 0.023 Uiso 1 1 calc R
C7 C 0.1452(3) 0.4696(2) 1.22426(12) 0.0186(7) Uani 1 1 d .
H7 H 0.1103 0.5058 1.2459 0.022 Uiso 1 1 calc R
C8 C 0.1950(3) 0.4995(2) 1.18462(11) 0.0163(7) Uani 1 1 d .
H8 H 0.1939 0.5561 1.1793 0.020 Uiso 1 1 calc R
C9 C 0.2476(3) 0.44797(17) 1.15166(10) 0.0135(6) Uani 1 1 d .
C10 C 0.3058(3) 0.47762(19) 1.11064(10) 0.0126(6) Uani 1 1 d .
C11 C 0.3163(3) 0.56525(19) 1.10135(10) 0.0132(6) Uani 1 1 d .
C12 C 0.2681(3) 0.59772(18) 1.06155(10) 0.0130(6) Uani 1 1 d .
C13 C 0.2710(3) 0.68190(18) 1.05297(11) 0.0157(6) Uani 1 1 d .
H13 H 0.2352 0.7026 1.0258 0.019 Uiso 1 1 calc R
C14 C 0.3242(3) 0.7335(2) 1.08316(12) 0.0180(7) Uani 1 1 d .
H14 H 0.3216 0.7902 1.0778 0.022 Uiso 1 1 calc R
C15 C 0.3831(3) 0.7032(2) 1.12242(11) 0.0176(7) Uani 1 1 d .
C16 C 0.4497(3) 0.7553(2) 1.15234(12) 0.0203(7) Uani 1 1 d .
H16 H 0.4492 0.8120 1.1470 0.024 Uiso 1 1 calc R
C17 C 0.5132(3) 0.7255(2) 1.18814(13) 0.0246(8) Uani 1 1 d .
H17 H 0.5577 0.7611 1.2075 0.030 Uiso 1 1 calc R
C18 C 0.5136(3) 0.6416(2) 1.19693(12) 0.0228(8) Uani 1 1 d .
H18 H 0.5596 0.6211 1.2219 0.027 Uiso 1 1 calc R
C19 C 0.4487(3) 0.5893(2) 1.16990(11) 0.0173(7) Uani 1 1 d .
H19 H 0.4484 0.5331 1.1767 0.021 Uiso 1 1 calc R
C20 C 0.3816(3) 0.61876(19) 1.13159(11) 0.0143(6) Uani 1 1 d .
C21 C 0.5192(3) 0.4082(2) 1.02357(11) 0.0192(7) Uani 1 1 d .
H21A H 0.5497 0.4332 0.9954 0.029 Uiso 1 1 calc R
H21B H 0.4984 0.3515 1.0176 0.029 Uiso 1 1 calc R
H21C H 0.5826 0.4109 1.0472 0.029 Uiso 1 1 calc R
C22 C 0.0992(3) 0.5642(2) 1.00713(13) 0.0227(8) Uani 1 1 d .
H22A H 0.0774 0.5231 0.9844 0.034 Uiso 1 1 calc R
H22B H 0.1037 0.6173 0.9923 0.034 Uiso 1 1 calc R
H22C H 0.0368 0.5655 1.0312 0.034 Uiso 1 1 calc R
C23 C 0.4165(3) 0.5987(2) 0.93738(10) 0.0144(6) Uani 1 1 d .
H23 H 0.3285 0.6100 0.9304 0.017 Uiso 1 1 calc R
C24 C 0.4729(3) 0.5507(2) 0.89791(11) 0.0173(7) Uani 1 1 d .
H24 H 0.5231 0.5058 0.9111 0.021 Uiso 1 1 calc R
C25 C 0.4810(4) 0.6772(2) 0.94845(14) 0.0280(8) Uani 1 1 d .
H25A H 0.4393 0.7039 0.9740 0.042 Uiso 1 1 calc R
H25B H 0.4795 0.7126 0.9216 0.042 Uiso 1 1 calc R
H25C H 0.5662 0.6660 0.9570 0.042 Uiso 1 1 calc R
C26 C 0.5520(4) 0.5979(3) 0.86546(14) 0.0372(10) Uani 1 1 d .
H26A H 0.5835 0.5618 0.8417 0.056 Uiso 1 1 calc R
H26B H 0.6207 0.6218 0.8822 0.056 Uiso 1 1 calc R
H26C H 0.5034 0.6410 0.8513 0.056 Uiso 1 1 calc R
C27 C 0.1947(3) 0.3498(2) 0.81393(10) 0.0137(6) Uani 1 1 d .
C28 C 0.0694(3) 0.3300(2) 0.81752(11) 0.0169(7) Uani 1 1 d .
H28 H 0.0134 0.3675 0.8305 0.020 Uiso 1 1 calc R
C29 C 0.0285(3) 0.2565(2) 0.80222(11) 0.0189(7) Uani 1 1 d .
H29 H -0.0562 0.2439 0.8045 0.023 Uiso 1 1 calc R
C30 C 0.1093(3) 0.1991(2) 0.78321(11) 0.0176(7) Uani 1 1 d .
C31 C 0.0666(3) 0.1234(2) 0.76726(13) 0.0229(8) Uani 1 1 d .
H31 H -0.0178 0.1104 0.7700 0.027 Uiso 1 1 calc R
C32 C 0.1444(4) 0.0689(2) 0.74809(13) 0.0261(8) Uani 1 1 d .
H32 H 0.1141 0.0191 0.7365 0.031 Uiso 1 1 calc R
C33 C 0.2710(4) 0.0870(2) 0.74553(12) 0.0256(8) Uani 1 1 d .
H33 H 0.3259 0.0484 0.7329 0.031 Uiso 1 1 calc R
C34 C 0.3151(3) 0.1594(2) 0.76109(12) 0.0197(7) Uani 1 1 d .
H34 H 0.4006 0.1699 0.7596 0.024 Uiso 1 1 calc R
C35 C 0.2359(3) 0.21911(18) 0.77939(10) 0.0145(6) Uani 1 1 d .
C36 C 0.2776(3) 0.29778(19) 0.79329(10) 0.0137(6) Uani 1 1 d .
C37 C 0.4064(3) 0.32459(19) 0.78475(11) 0.0121(6) Uani 1 1 d .
C38 C 0.4576(3) 0.32632(19) 0.73936(11) 0.0127(6) Uani 1 1 d .
C39 C 0.3886(3) 0.30492(19) 0.69968(11) 0.0139(6) Uani 1 1 d .
H39 H 0.3063 0.2872 0.7030 0.017 Uiso 1 1 calc R
C40 C 0.4394(3) 0.3095(2) 0.65687(11) 0.0178(7) Uani 1 1 d .
H40 H 0.3918 0.2952 0.6309 0.021 Uiso 1 1 calc R
C41 C 0.5613(3) 0.3352(2) 0.65097(12) 0.0210(7) Uani 1 1 d .
H41 H 0.5956 0.3380 0.6212 0.025 Uiso 1 1 calc R
C42 C 0.6302(3) 0.3562(2) 0.68808(12) 0.0205(7) Uani 1 1 d .
H42 H 0.7127 0.3730 0.6839 0.025 Uiso 1 1 calc R
C43 C 0.5800(3) 0.35306(19) 0.73267(11) 0.0141(6) Uani 1 1 d .
C44 C 0.6497(3) 0.37924(19) 0.77085(12) 0.0163(7) Uani 1 1 d .
H44 H 0.7324 0.3956 0.7668 0.020 Uiso 1 1 calc R
C45 C 0.5981(3) 0.38104(18) 0.81364(11) 0.0152(6) Uani 1 1 d .
H45 H 0.6442 0.4004 0.8389 0.018 Uiso 1 1 calc R
C46 C 0.4775(3) 0.35425(19) 0.81995(11) 0.0141(6) Uani 1 1 d .
C47 C 0.1594(3) 0.4970(2) 0.81936(12) 0.0211(7) Uani 1 1 d .
H47A H 0.1962 0.5459 0.8323 0.032 Uiso 1 1 calc R
H47B H 0.0774 0.4893 0.8322 0.032 Uiso 1 1 calc R
H47C H 0.1534 0.5025 0.7861 0.032 Uiso 1 1 calc R
C48 C 0.4866(3) 0.3054(2) 0.89916(11) 0.0204(7) Uani 1 1 d .
H48A H 0.4455 0.3118 0.9287 0.031 Uiso 1 1 calc R
H48B H 0.5729 0.3209 0.9021 0.031 Uiso 1 1 calc R
H48C H 0.4811 0.2489 0.8893 0.031 Uiso 1 1 calc R
C49 C 0.1498(3) 0.2868(2) 0.92348(12) 0.0182(7) Uani 1 1 d .
H49 H 0.0627 0.2922 0.9146 0.022 Uiso 1 1 calc R
H49A H 0.1979 0.2525 0.9024 0.022 Uiso 1 1 calc R
C50 C 0.1736(3) 0.2769(2) 0.97040(12) 0.0171(7) Uani 1 1 d .
C51 C 0.1282(3) 0.3363(2) 1.00030(12) 0.0198(7) Uani 1 1 d .
H51 H 0.1614 0.3358 1.0318 0.028(11) Uiso 1 1 calc R
H51A H 0.0390 0.3467 0.9990 0.047(14) Uiso 1 1 calc R
C52 C 0.2659(3) 0.2146(2) 0.98670(12) 0.0220(7) Uani 1 1 d .
H52A H 0.2890 0.1795 0.9611 0.033 Uiso 1 1 calc R
H52B H 0.2294 0.1819 1.0111 0.033 Uiso 1 1 calc R
H52C H 0.3389 0.2422 0.9984 0.033 Uiso 1 1 calc R
P3 P 0.35351(9) 0.03885(6) 0.08416(3) 0.0207(2) Uani 1 1 d .
F1 F 0.4997(2) 0.02905(16) 0.08979(8) 0.0345(6) Uani 1 1 d .
F2 F 0.3390(2) 0.03102(17) 0.13836(8) 0.0408(6) Uani 1 1 d .
F3 F 0.3712(2) 0.13520(15) 0.08989(9) 0.0375(6) Uani 1 1 d .
F4 F 0.20976(19) 0.05378(16) 0.07851(8) 0.0343(6) Uani 1 1 d .
F5 F 0.3703(2) 0.04898(14) 0.03046(7) 0.0283(5) Uani 1 1 d .
F6 F 0.3384(3) -0.05511(15) 0.07902(9) 0.0469(7) Uani 1 1 d .
Cl3 Cl 0.74305(12) 0.59133(8) 1.02517(5) 0.0546(3) Uani 1 1 d .
Cl1 Cl 0.22800(11) 0.05148(8) 0.86839(4) 0.0481(3) Uani 1 1 d .
Cl4 Cl 0.66744(12) 0.74153(8) 1.06770(4) 0.0487(3) Uani 1 1 d .
Cl2 Cl 0.46901(12) 0.06475(9) 0.91090(4) 0.0481(3) Uani 1 1 d .
C2W C 0.6377(4) 0.6372(3) 1.06165(15) 0.0397(11) Uani 1 1 d .
H2W1 H 0.6415 0.6109 1.0920 0.048 Uiso 1 1 calc R
H2W2 H 0.5540 0.6296 1.0494 0.048 Uiso 1 1 calc R
C1W C 0.3877(4) 0.0648(3) 0.86014(16) 0.0415(11) Uani 1 1 d .
H1W1 H 0.4188 0.0208 0.8404 0.050 Uiso 1 1 calc R
H1W2 H 0.4020 0.1166 0.8441 0.050 Uiso 1 1 calc R

loop_
_atom_site_aniso_label
_atom_site_aniso_U_11
_atom_site_aniso_U_22
_atom_site_aniso_U_33
_atom_site_aniso_U_23
_atom_site_aniso_U_13
_atom_site_aniso_U_12
Pd1 0.01301(10) 0.01395(10) 0.01035(9) -0.00054(9) 0.00012(9) 0.00107(10)
P1 0.0121(4) 0.0150(4) 0.0112(4) 0.0011(3) 0.0001(3) 0.0001(3)
P2 0.0145(4) 0.0133(4) 0.0107(4) -0.0007(3) -0.0005(3) 0.0017(3)
N1 0.0115(13) 0.0206(14) 0.0115(13) 0.0007(10) 0.0007(10) 0.0051(11)
N2 0.0126(13) 0.0126(12) 0.0138(12) 0.0008(10) -0.0022(10) 0.0023(10)
N3 0.0143(13) 0.0149(11) 0.0124(11) -0.0023(9) -0.0031(11) 0.0053(11)
N4 0.0138(13) 0.0168(13) 0.0128(13) 0.0008(11) -0.0012(11) 0.0015(11)
O1 0.0161(11) 0.0239(13) 0.0152(11) 0.0045(10) -0.0013(9) -0.0036(10)
O2 0.0260(13) 0.0155(11) 0.0145(11) 0.0010(9) -0.0018(10) -0.0032(10)
C1 0.0108(14) 0.0185(16) 0.0120(14) 0.0010(12) -0.0027(12) 0.0002(12)
C2 0.0174(16) 0.0185(16) 0.0156(16) -0.0040(13) -0.0038(13) 0.0064(13)
C3 0.0192(16) 0.0112(14) 0.0188(16) 0.0028(12) -0.0037(13) 0.0010(12)
C4 0.0117(14) 0.0162(13) 0.0164(14) 0.0015(11) -0.0059(14) 0.0008(13)
C5 0.0173(16) 0.0155(16) 0.0194(16) 0.0046(13) -0.0042(13) -0.0015(13)
C6 0.0176(16) 0.0248(18) 0.0159(15) 0.0023(14) 0.0014(13) -0.0054(14)
C7 0.0144(16) 0.0251(18) 0.0164(16) 0.0008(13) 0.0008(13) -0.0006(13)
C8 0.0182(16) 0.0176(16) 0.0132(15) -0.0009(12) -0.0020(13) 0.0022(13)
C9 0.0101(14) 0.0162(14) 0.0141(13) -0.0006(11) -0.0051(13) -0.0002(13)
C10 0.0131(15) 0.0145(15) 0.0102(14) 0.0009(11) -0.0039(12) 0.0008(12)
C11 0.0125(14) 0.0147(15) 0.0124(14) -0.0016(12) 0.0021(12) 0.0024(12)
C12 0.0087(12) 0.0150(13) 0.0154(13) 0.0001(11) 0.0007(11) 0.0021(13)
C13 0.0169(14) 0.0153(13) 0.0149(13) 0.0004(12) 0.0063(14) 0.0004(12)
C14 0.0209(17) 0.0130(15) 0.0202(16) 0.0008(13) 0.0030(14) 0.0003(13)
C15 0.0141(15) 0.0193(17) 0.0193(16) -0.0028(13) 0.0054(13) -0.0025(13)
C16 0.0218(17) 0.0194(17) 0.0196(17) -0.0034(14) 0.0054(14) -0.0080(14)
C17 0.0232(18) 0.029(2) 0.0215(18) -0.0102(15) 0.0009(15) -0.0123(16)
C18 0.0219(18) 0.030(2) 0.0165(17) -0.0027(15) -0.0024(14) -0.0027(15)
C19 0.0174(16) 0.0168(17) 0.0176(16) -0.0032(12) -0.0003(12) 0.0011(13)
C20 0.0129(14) 0.0164(16) 0.0137(14) -0.0027(12) 0.0028(12) -0.0009(12)
C21 0.0157(15) 0.0271(19) 0.0148(15) -0.0016(14) 0.0021(12) 0.0075(14)
C22 0.0148(17) 0.0226(18) 0.031(2) -0.0029(15) -0.0077(14) 0.0013(14)
C23 0.0153(14) 0.0149(14) 0.0129(14) 0.0019(12) 0.0008(11) -0.0008(13)
C24 0.0163(16) 0.0161(16) 0.0195(17) 0.0011(13) 0.0035(13) -0.0040(13)
C25 0.041(2) 0.0236(18) 0.0195(17) -0.0028(16) 0.0042(18) -0.0133(16)
C26 0.050(3) 0.029(2) 0.033(2) -0.0097(18) 0.0241(19) -0.018(2)
C27 0.0142(15) 0.0186(16) 0.0084(14) 0.0013(12) -0.0014(12) 0.0030(12)
C28 0.0135(15) 0.0248(18) 0.0124(15) -0.0005(13) 0.0008(12) 0.0022(14)
C29 0.0125(15) 0.0311(19) 0.0132(15) 0.0006(14) 0.0016(12) -0.0025(14)
C30 0.0157(16) 0.0207(17) 0.0163(16) 0.0019(13) 0.0034(13) -0.0014(13)
C31 0.0182(17) 0.025(2) 0.0253(18) 0.0015(14) -0.0021(14) -0.0076(14)
C32 0.031(2) 0.0190(17) 0.029(2) -0.0014(15) 0.0012(16) -0.0087(15)
C33 0.0286(19) 0.0176(17) 0.0306(18) -0.0024(13) 0.0063(16) -0.0005(15)
C34 0.0179(16) 0.0202(17) 0.0208(17) 0.0033(13) 0.0058(14) -0.0025(14)
C35 0.0126(15) 0.0162(14) 0.0149(14) 0.0024(11) 0.0019(13) -0.0013(13)
C36 0.0104(15) 0.0182(15) 0.0125(14) 0.0003(11) 0.0013(11) 0.0015(12)
C37 0.0102(14) 0.0113(14) 0.0147(15) 0.0019(12) 0.0004(12) 0.0024(11)
C38 0.0126(15) 0.0109(15) 0.0145(15) -0.0004(11) 0.0021(12) 0.0026(12)
C39 0.0121(15) 0.0100(14) 0.0194(16) -0.0006(12) 0.0003(12) 0.0030(12)
C40 0.0203(16) 0.0211(17) 0.0120(15) -0.0018(13) -0.0011(13) 0.0047(14)
C41 0.0217(18) 0.0265(19) 0.0149(16) -0.0003(14) 0.0060(14) 0.0027(15)
C42 0.0172(17) 0.0235(18) 0.0209(17) 0.0003(14) 0.0087(14) -0.0009(14)
C43 0.0144(15) 0.0116(15) 0.0162(15) -0.0004(12) 0.0035(12) 0.0009(12)
C44 0.0107(14) 0.0139(16) 0.0242(17) 0.0005(12) 0.0017(13) -0.0028(11)
C45 0.0157(15) 0.0121(16) 0.0179(15) -0.0026(12) -0.0024(12) 0.0010(12)
C46 0.0177(16) 0.0112(15) 0.0136(15) 0.0011(12) 0.0014(13) 0.0046(12)
C47 0.0194(17) 0.0218(17) 0.0219(17) 0.0026(14) -0.0013(14) 0.0079(14)
C48 0.0224(17) 0.0226(18) 0.0162(16) 0.0041(13) -0.0001(14) 0.0051(14)
C49 0.0177(16) 0.0164(16) 0.0206(17) 0.0006(13) 0.0016(13) -0.0060(13)
C50 0.0131(15) 0.0159(16) 0.0225(17) 0.0025(13) -0.0015(13) -0.0028(13)
C51 0.0149(16) 0.0276(18) 0.0169(16) 0.0010(14) -0.0002(13) -0.0034(14)
C52 0.0208(17) 0.0203(15) 0.0249(17) 0.0024(13) -0.0056(15) -0.0011(15)
P3 0.0170(4) 0.0260(5) 0.0191(4) -0.0005(4) 0.0033(4) 0.0042(4)
F1 0.0195(11) 0.0555(16) 0.0285(12) 0.0013(11) 0.0015(9) 0.0138(11)
F2 0.0317(14) 0.0656(18) 0.0251(12) 0.0045(12) 0.0076(10) 0.0088(13)
F3 0.0331(14) 0.0310(12) 0.0483(15) -0.0124(11) -0.0041(12) -0.0011(11)
F4 0.0120(10) 0.0555(15) 0.0354(13) -0.0016(11) 0.0020(9) -0.0049(10)
F5 0.0271(12) 0.0353(13) 0.0224(11) 0.0032(9) 0.0039(9) 0.0065(10)
F6 0.068(2) 0.0211(12) 0.0519(16) 0.0015(11) 0.0041(14) -0.0029(12)
Cl3 0.0364(6) 0.0650(8) 0.0625(7) -0.0112(6) 0.0135(6) 0.0079(7)
Cl1 0.0342(6) 0.0717(8) 0.0383(6) 0.0064(5) -0.0019(5) 0.0076(6)
Cl4 0.0489(7) 0.0499(7) 0.0471(7) -0.0031(5) 0.0176(6) -0.0105(6)
Cl2 0.0409(6) 0.0649(8) 0.0387(6) 0.0035(6) -0.0070(5) -0.0014(6)
C2W 0.032(2) 0.054(3) 0.033(2) 0.003(2) 0.0078(18) 0.004(2)
C1W 0.034(2) 0.055(3) 0.036(2) 0.000(2) -0.001(2) -0.004(2)

loop_
_atom_type_symbol
_atom_type_description
_atom_type_scat_dispersion_real
_atom_type_scat_dispersion_imag
_atom_type_scat_source
C C 0.0033 0.0016 'International Tables Vol C Tables 4.2.6.8 and 6.1.1.4'
H H 0.0000 0.0000 'International Tables Vol C Tables 4.2.6.8 and 6.1.1.4'
N N 0.0061 0.0033 'International Tables Vol C Tables 4.2.6.8 and 6.1.1.4'
O O 0.0106 0.0060 'International Tables Vol C Tables 4.2.6.8 and 6.1.1.4'
F F 0.0171 0.0103 'International Tables Vol C Tables 4.2.6.8 and 6.1.1.4'
P P 0.1023 0.0942 'International Tables Vol C Tables 4.2.6.8 and 6.1.1.4'
Pd Pd -0.9988 1.0072 'International Tables Vol C Tables 4.2.6.8 and 6.1.1.4'
Cl Cl 0.1484 0.1585 'International Tables Vol C Tables 4.2.6.8 and 6.1.1.4'

loop_
_geom_angle_atom_site_label_1
_geom_angle_atom_site_label_2
_geom_angle_atom_site_label_3
_geom_angle
C51 Pd1 C49 66.47(13)
C51 Pd1 C50 37.27(13)
C49 Pd1 C50 37.26(12)
C51 Pd1 P1 95.12(10)
C49 Pd1 P1 160.59(9)
C50 Pd1 P1 123.60(9)
C51 Pd1 P2 159.27(10)
C49 Pd1 P2 93.02(9)
C50 Pd1 P2 125.34(9)
P1 Pd1 P2 105.60(3)
O1 P1 N2 108.33(14)
O1 P1 N1 94.24(13)
N2 P1 N1 101.74(13)
O1 P1 Pd1 118.77(10)
N2 P1 Pd1 116.09(10)
N1 P1 Pd1 114.39(10)
O2 P2 N4 110.19(14)
O2 P2 N3 94.56(13)
N4 P2 N3 101.22(13)
O2 P2 Pd1 118.00(9)
N4 P2 Pd1 109.48(10)
N3 P2 Pd1 121.53(11)
C1 N1 C21 116.7(3)
C1 N1 P1 119.0(2)
C21 N1 P1 115.5(2)
C12 N2 C22 117.9(3)
C12 N2 P1 116.8(2)
C22 N2 P1 119.7(2)
C27 N3 C47 116.1(3)
C27 N3 P2 117.3(2)
C47 N3 P2 120.4(2)
C46 N4 C48 115.8(3)
C46 N4 P2 120.2(2)
C48 N4 P2 123.4(2)
C23 O1 P1 125.1(2)
C24 O2 P2 123.4(2)
C10 C1 C2 121.3(3)
C10 C1 N1 118.8(3)
C2 C1 N1 119.9(3)
C3 C2 C1 120.6(3)
C3 C2 H2 119.7
C1 C2 H2 119.7
C2 C3 C4 120.7(3)
C2 C3 H3 119.7
C4 C3 H3 119.7
C3 C4 C5 120.9(3)
C3 C4 C9 119.4(3)
C5 C4 C9 119.7(3)
C6 C5 C4 120.8(3)
C6 C5 H5 119.6
C4 C5 H5 119.6
C5 C6 C7 119.6(3)
C5 C6 H6 120.2
C7 C6 H6 120.2
C8 C7 C6 120.7(3)
C8 C7 H7 119.6
C6 C7 H7 119.6
C7 C8 C9 121.5(3)
C7 C8 H8 119.3
C9 C8 H8 119.3
C8 C9 C4 117.7(3)
C8 C9 C10 122.9(3)
C4 C9 C10 119.4(3)
C1 C10 C9 118.6(3)
C1 C10 C11 120.1(3)
C9 C10 C11 121.3(3)
C12 C11 C20 117.8(3)
C12 C11 C10 120.3(3)
C20 C11 C10 121.8(3)
C11 C12 C13 121.5(3)
C11 C12 N2 119.0(3)
C13 C12 N2 119.5(3)
C14 C13 C12 120.8(3)
C14 C13 H13 119.6
C12 C13 H13 119.6
C13 C14 C15 120.1(3)
C13 C14 H14 120.0
C15 C14 H14 119.9
C14 C15 C20 119.9(3)
C14 C15 C16 121.2(3)
C20 C15 C16 118.9(3)
C17 C16 C15 121.2(3)
C17 C16 H16 119.4
C15 C16 H16 119.4
C16 C17 C18 120.1(3)
C16 C17 H17 119.9
C18 C17 H17 119.9
C19 C18 C17 120.9(3)
C19 C18 H18 119.5
C17 C18 H18 119.5
C18 C19 C20 120.3(3)
C18 C19 H19 119.9
C20 C19 H19 119.9
C15 C20 C19 118.6(3)
C15 C20 C11 119.5(3)
C19 C20 C11 121.8(3)
N1 C21 H21A 109.5
N1 C21 H21B 109.5
H21A C21 H21B 109.5
N1 C21 H21C 109.5
H21A C21 H21C 109.5
H21B C21 H21C 109.5
N2 C22 H22A 109.5
N2 C22 H22B 109.5
H22A C22 H22B 109.5
N2 C22 H22C 109.5
H22A C22 H22C 109.5
H22B C22 H22C 109.5
O1 C23 C25 104.8(3)
O1 C23 C24 109.2(3)
C25 C23 C24 114.8(3)
O1 C23 H23 109.3
C25 C23 H23 109.3
C24 C23 H23 109.3
O2 C24 C26 105.7(3)
O2 C24 C23 109.9(3)
C26 C24 C23 116.0(3)
O2 C24 H24 108.4
C26 C24 H24 108.4
C23 C24 H24 108.4
C23 C25 H25A 109.5
C23 C25 H25B 109.5
H25A C25 H25B 109.5
C23 C25 H25C 109.5
H25A C25 H25C 109.5
H25B C25 H25C 109.5
C24 C26 H26A 109.5
C24 C26 H26B 109.5
H26A C26 H26B 109.5
C24 C26 H26C 109.5
H26A C26 H26C 109.5
H26B C26 H26C 109.5
C36 C27 C28 121.4(3)
C36 C27 N3 119.2(3)
C28 C27 N3 119.4(3)
C29 C28 C27 119.9(3)
C29 C28 H28 120.1
C27 C28 H28 120.1
C28 C29 C30 121.5(3)
C28 C29 H29 119.3
C30 C29 H29 119.3
C29 C30 C31 121.3(3)
C29 C30 C35 118.8(3)
C31 C30 C35 119.9(3)
C32 C31 C30 121.1(3)
C32 C31 H31 119.4
C30 C31 H31 119.4
C31 C32 C33 119.4(3)
C31 C32 H32 120.3
C33 C32 H32 120.3
C34 C33 C32 120.7(3)
C34 C33 H33 119.6
C32 C33 H33 119.6
C33 C34 C35 121.3(3)
C33 C34 H34 119.3
C35 C34 H34 119.3
C34 C35 C30 117.4(3)
C34 C35 C36 122.9(3)
C30 C35 C36 119.7(3)
C27 C36 C35 118.5(3)
C27 C36 C37 120.2(3)
C35 C36 C37 121.3(3)
C46 C37 C38 117.5(3)
C46 C37 C36 120.7(3)
C38 C37 C36 121.7(3)
C43 C38 C39 117.5(3)
C43 C38 C37 119.9(3)
C39 C38 C37 122.6(3)
C40 C39 C38 121.0(3)
C40 C39 H39 119.5
C38 C39 H39 119.5
C39 C40 C41 120.7(3)
C39 C40 H40 119.6
C41 C40 H40 119.6
C42 C41 C40 120.0(3)
C42 C41 H41 120.0
C40 C41 H41 120.0
C41 C42 C43 120.7(3)
C41 C42 H42 119.7
C43 C42 H42 119.7
C42 C43 C44 120.5(3)
C42 C43 C38 120.1(3)
C44 C43 C38 119.4(3)
C45 C44 C43 120.3(3)
C45 C44 H44 119.8
C43 C44 H44 119.8
C44 C45 C46 119.9(3)
C44 C45 H45 120.1
C46 C45 H45 120.1
C37 C46 C45 122.9(3)
C37 C46 N4 119.0(3)
C45 C46 N4 118.1(3)
N3 C47 H47A 109.5
N3 C47 H47B 109.5
H47A C47 H47B 109.5
N3 C47 H47C 109.5
H47A C47 H47C 109.5
H47B C47 H47C 109.5
N4 C48 H48A 109.5
N4 C48 H48B 109.5
H48A C48 H48B 109.5
N4 C48 H48C 109.5
H48A C48 H48C 109.5
H48B C48 H48C 109.5
C50 C49 Pd1 71.8(2)
C50 C49 H49 116.4
Pd1 C49 H49 116.4
C50 C49 H49A 116.4
Pd1 C49 H49A 116.4
H49 C49 H49A 113.4
C51 C50 C49 117.5(3)
C51 C50 C52 120.8(3)
C49 C50 C52 120.5(3)
C51 C50 Pd1 70.7(2)
C49 C50 Pd1 70.93(19)
C52 C50 Pd1 118.8(2)
C50 C51 Pd1 72.0(2)
C50 C51 H51 116.4
Pd1 C51 H51 116.4
C50 C51 H51A 116.4
Pd1 C51 H51A 116.4
H51 C51 H51A 113.4
C50 C52 H52A 109.5
C50 C52 H52B 109.5
H52A C52 H52B 109.5
C50 C52 H52C 109.5
H52A C52 H52C 109.5
H52B C52 H52C 109.5
F6 P3 F5 91.24(14)
F6 P3 F4 92.29(16)
F5 P3 F4 89.70(13)
F6 P3 F2 90.26(15)
F5 P3 F2 178.32(16)
F4 P3 F2 91.02(14)
F6 P3 F1 90.81(16)
F5 P3 F1 89.85(12)
F4 P3 F1 176.88(16)
F2 P3 F1 89.36(13)
F6 P3 F3 179.02(17)
F5 P3 F3 89.13(14)
F4 P3 F3 88.62(14)
F2 P3 F3 89.37(15)
F1 P3 F3 88.28(14)
Cl3 C2W Cl4 111.4(3)
Cl3 C2W H2W1 109.3
Cl4 C2W H2W1 109.3
Cl3 C2W H2W2 109.3
Cl4 C2W H2W2 109.3
H2W1 C2W H2W2 108.0
Cl2 C1W Cl1 112.8(3)
Cl2 C1W H1W1 109.0
Cl1 C1W H1W1 109.0
Cl2 C1W H1W2 109.0
Cl1 C1W H1W2 109.0
H1W1 C1W H1W2 107.8

loop_
_geom_bond_atom_site_label_1
_geom_bond_atom_site_label_2
_geom_bond_distance
Pd1 C51 2.190(3)
Pd1 C49 2.196(3)
Pd1 C50 2.207(3)
Pd1 P1 2.2872(9)
Pd1 P2 2.2955(8)
P1 O1 1.610(2)
P1 N2 1.659(3)
P1 N1 1.690(3)
P2 O2 1.610(2)
P2 N4 1.653(3)
P2 N3 1.682(3)
N1 C1 1.429(4)
N1 C21 1.471(4)
N2 C12 1.435(4)
N2 C22 1.481(4)
N3 C27 1.431(4)
N3 C47 1.477(4)
N4 C46 1.434(4)
N4 C48 1.466(4)
O1 C23 1.452(4)
O2 C24 1.449(4)
C1 C10 1.376(4)
C1 C2 1.414(5)
C2 C3 1.364(5)
C2 H2 0.9500
C3 C4 1.408(4)
C3 H3 0.9500
C4 C5 1.418(5)
C4 C9 1.422(4)
C5 C6 1.370(5)
C5 H5 0.9500
C6 C7 1.401(5)
C6 H6 0.9500
C7 C8 1.373(5)
C7 H7 0.9500
C8 C9 1.409(4)
C8 H8 0.9500
C9 C10 1.444(4)
C10 C11 1.479(4)
C11 C12 1.386(4)
C11 C20 1.440(4)
C12 C13 1.415(4)
C13 C14 1.359(5)
C13 H13 0.9500
C14 C15 1.409(5)
C14 H14 0.9500
C15 C20 1.422(5)
C15 C16 1.427(5)
C16 C17 1.349(5)
C16 H16 0.9500
C17 C18 1.411(5)
C17 H17 0.9500
C18 C19 1.370(5)
C18 H18 0.9500
C19 C20 1.425(5)
C19 H19 0.9500
C21 H21A 0.9800
C21 H21B 0.9800
C21 H21C 0.9800
C22 H22A 0.9800
C22 H22B 0.9800
C22 H22C 0.9800
C23 C25 1.513(5)
C23 C24 1.531(4)
C23 H23 1.0000
C24 C26 1.503(5)
C24 H24 1.0000
C25 H25A 0.9800
C25 H25B 0.9800
C25 H25C 0.9800
C26 H26A 0.9800
C26 H26B 0.9800
C26 H26C 0.9800
C27 C36 1.388(4)
C27 C28 1.411(5)
C28 C29 1.369(5)
C28 H28 0.9500
C29 C30 1.410(5)
C29 H29 0.9500
C30 C31 1.415(5)
C30 C35 1.425(5)
C31 C32 1.359(5)
C31 H31 0.9500
C32 C33 1.415(6)
C32 H32 0.9500
C33 C34 1.369(5)
C33 H33 0.9500
C34 C35 1.418(5)
C34 H34 0.9500
C35 C36 1.437(4)
C36 C37 1.495(4)
C37 C46 1.380(5)
C37 C38 1.442(4)
C38 C43 1.421(4)
C38 C39 1.429(4)
C39 C40 1.372(5)
C39 H39 0.9500
C40 C41 1.408(5)
C40 H40 0.9500
C41 C42 1.366(5)
C41 H41 0.9500
C42 C43 1.416(5)
C42 H42 0.9500
C43 C44 1.419(5)
C44 C45 1.373(5)
C44 H44 0.9500
C45 C46 1.402(5)
C45 H45 0.9500
C47 H47A 0.9800
C47 H47B 0.9800
C47 H47C 0.9800
C48 H48A 0.9800
C48 H48B 0.9800
C48 H48C 0.9800
C49 C50 1.407(5)
C49 H49 0.9900
C49 H49A 0.9900
C50 C51 1.405(5)
C50 C52 1.518(5)
C51 H51 0.9900
C51 H51A 0.9900
C52 H52A 0.9800
C52 H52B 0.9800
C52 H52C 0.9800
P3 F6 1.570(3)
P3 F5 1.591(2)
P3 F4 1.597(2)
P3 F2 1.599(2)
P3 F1 1.613(2)
P3 F3 1.614(3)
Cl3 C2W 1.743(4)
Cl1 C1W 1.774(5)
Cl4 C2W 1.764(5)
Cl2 C1W 1.730(5)
C2W H2W1 0.9900
C2W H2W2 0.9900
C1W H1W1 0.9900
C1W H1W2 0.9900

loop_
_geom_torsion_atom_site_label_1
_geom_torsion_atom_site_label_2
_geom_torsion_atom_site_label_3
_geom_torsion_atom_site_label_4
_geom_torsion
C51 Pd1 P1 O1 174.44(14)
C49 Pd1 P1 O1 156.7(3)
C50 Pd1 P1 O1 148.56(15)
P2 Pd1 P1 O1 -6.46(11)
C51 Pd1 P1 N2 -53.61(14)
C49 Pd1 P1 N2 -71.4(3)
C50 Pd1 P1 N2 -79.50(15)
P2 Pd1 P1 N2 125.49(11)
C51 Pd1 P1 N1 64.47(14)
C49 Pd1 P1 N1 46.7(3)
C50 Pd1 P1 N1 38.59(16)
P2 Pd1 P1 N1 -116.43(11)
C51 Pd1 P2 O2 157.0(3)
C49 Pd1 P2 O2 165.06(15)
C50 Pd1 P2 O2 -174.94(15)
P1 Pd1 P2 O2 -20.48(12)
C51 Pd1 P2 N4 -76.0(3)
C49 Pd1 P2 N4 -67.88(15)
C50 Pd1 P2 N4 -47.87(16)
P1 Pd1 P2 N4 106.58(11)
C51 Pd1 P2 N3 41.4(3)
C49 Pd1 P2 N3 49.46(14)
C50 Pd1 P2 N3 69.47(15)
P1 Pd1 P2 N3 -136.08(11)
O1 P1 N1 C1 150.7(2)
N2 P1 N1 C1 40.9(3)
Pd1 P1 N1 C1 -85.0(2)
O1 P1 N1 C21 -62.9(3)
N2 P1 N1 C21 -172.6(2)
Pd1 P1 N1 C21 61.4(3)
O1 P1 N2 C12 -49.2(2)
N1 P1 N2 C12 49.3(2)
Pd1 P1 N2 C12 174.13(18)
O1 P1 N2 C22 103.9(3)
N1 P1 N2 C22 -157.5(2)
Pd1 P1 N2 C22 -32.7(3)
O2 P2 N3 C27 162.0(2)
N4 P2 N3 C27 50.4(3)
Pd1 P2 N3 C27 -71.0(2)
O2 P2 N3 C47 -46.6(3)
N4 P2 N3 C47 -158.2(3)
Pd1 P2 N3 C47 80.4(3)
O2 P2 N4 C46 -59.0(3)
N3 P2 N4 C46 40.2(3)
Pd1 P2 N4 C46 169.6(2)
O2 P2 N4 C48 111.5(3)
N3 P2 N4 C48 -149.3(3)
Pd1 P2 N4 C48 -19.9(3)
N2 P1 O1 C23 -85.2(3)
N1 P1 O1 C23 171.0(3)
Pd1 P1 O1 C23 50.1(3)
N4 P2 O2 C24 -68.8(3)
N3 P2 O2 C24 -172.6(2)
Pd1 P2 O2 C24 57.9(3)
C21 N1 C1 C10 141.5(3)
P1 N1 C1 C10 -72.4(3)
C21 N1 C1 C2 -36.6(4)
P1 N1 C1 C2 109.5(3)
C10 C1 C2 C3 2.5(5)
N1 C1 C2 C3 -179.5(3)
C1 C2 C3 C4 -2.2(5)
C2 C3 C4 C5 -177.1(3)
C2 C3 C4 C9 2.1(5)
C3 C4 C5 C6 179.1(3)
C9 C4 C5 C6 0.0(5)
C4 C5 C6 C7 1.9(5)
C5 C6 C7 C8 -1.9(5)
C6 C7 C8 C9 0.0(5)
C7 C8 C9 C4 1.8(5)
C7 C8 C9 C10 -177.0(3)
C3 C4 C9 C8 179.0(3)
C5 C4 C9 C8 -1.8(5)
C3 C4 C9 C10 -2.1(5)
C5 C4 C9 C10 177.0(3)
C2 C1 C10 C9 -2.5(5)
N1 C1 C10 C9 179.4(3)
C2 C1 C10 C11 177.1(3)
N1 C1 C10 C11 -1.0(4)
C8 C9 C10 C1 -178.8(3)
C4 C9 C10 C1 2.4(5)
C8 C9 C10 C11 1.6(5)
C4 C9 C10 C11 -177.2(3)
C1 C10 C11 C12 57.5(4)
C9 C10 C11 C12 -122.9(3)
C1 C10 C11 C20 -119.2(3)
C9 C10 C11 C20 60.4(4)
C20 C11 C12 C13 -6.7(4)
C10 C11 C12 C13 176.5(3)
C20 C11 C12 N2 170.3(3)
C10 C11 C12 N2 -6.5(4)
C22 N2 C12 C11 133.7(3)
P1 N2 C12 C11 -72.6(3)
C22 N2 C12 C13 -49.2(4)
P1 N2 C12 C13 104.4(3)
C11 C12 C13 C14 1.7(5)
N2 C12 C13 C14 -175.3(3)
C12 C13 C14 C15 3.3(5)
C13 C14 C15 C20 -3.1(5)
C13 C14 C15 C16 173.9(3)
C14 C15 C16 C17 -175.3(3)
C20 C15 C16 C17 1.7(5)
C15 C16 C17 C18 -0.7(6)
C16 C17 C18 C19 -0.9(6)
C17 C18 C19 C20 1.5(5)
C14 C15 C20 C19 176.0(3)
C16 C15 C20 C19 -1.2(5)
C14 C15 C20 C11 -2.0(5)
C16 C15 C20 C11 -179.1(3)
C18 C19 C20 C15 -0.4(5)
C18 C19 C20 C11 177.5(3)
C12 C11 C20 C15 6.8(5)
C10 C11 C20 C15 -176.5(3)
C12 C11 C20 C19 -171.1(3)
C10 C11 C20 C19 5.6(5)
P1 O1 C23 C25 144.6(3)
P1 O1 C23 C24 -92.0(3)
P2 O2 C24 C26 141.9(3)
P2 O2 C24 C23 -92.2(3)
O1 C23 C24 O2 102.1(3)
C25 C23 C24 O2 -140.5(3)
O1 C23 C24 C26 -138.1(3)
C25 C23 C24 C26 -20.8(5)
C47 N3 C27 C36 134.7(3)
P2 N3 C27 C36 -72.8(3)
C47 N3 C27 C28 -43.4(4)
P2 N3 C27 C28 109.2(3)
C36 C27 C28 C29 2.9(5)
N3 C27 C28 C29 -179.2(3)
C27 C28 C29 C30 0.7(5)
C28 C29 C30 C31 -179.7(3)
C28 C29 C30 C35 -0.9(5)
C29 C30 C31 C32 178.6(3)
C35 C30 C31 C32 -0.2(5)
C30 C31 C32 C33 2.3(6)
C31 C32 C33 C34 -1.6(6)
C32 C33 C34 C35 -1.2(5)
C33 C34 C35 C30 3.3(5)
C33 C34 C35 C36 -175.8(3)
C29 C30 C35 C34 178.6(3)
C31 C30 C35 C34 -2.6(5)
C29 C30 C35 C36 -2.3(5)
C31 C30 C35 C36 176.6(3)
C28 C27 C36 C35 -6.0(5)
N3 C27 C36 C35 176.0(3)
C28 C27 C36 C37 172.4(3)
N3 C27 C36 C37 -5.6(4)
C34 C35 C36 C27 -175.3(3)
C30 C35 C36 C27 5.7(4)
C34 C35 C36 C37 6.4(5)
C30 C35 C36 C37 -172.7(3)
C27 C36 C37 C46 54.3(4)
C35 C36 C37 C46 -127.4(3)
C27 C36 C37 C38 -120.9(3)
C35 C36 C37 C38 57.4(4)
C46 C37 C38 C43 3.9(4)
C36 C37 C38 C43 179.3(3)
C46 C37 C38 C39 -173.6(3)
C36 C37 C38 C39 1.8(5)
C43 C38 C39 C40 0.5(5)
C37 C38 C39 C40 178.1(3)
C38 C39 C40 C41 0.2(5)
C39 C40 C41 C42 -0.2(5)
C40 C41 C42 C43 -0.6(5)
C41 C42 C43 C44 -176.4(3)
C41 C42 C43 C38 1.4(5)
C39 C38 C43 C42 -1.3(5)
C37 C38 C43 C42 -179.0(3)
C39 C38 C43 C44 176.5(3)
C37 C38 C43 C44 -1.2(5)
C42 C43 C44 C45 175.8(3)
C38 C43 C44 C45 -2.0(5)
C43 C44 C45 C46 2.2(5)
C38 C37 C46 C45 -3.8(5)
C36 C37 C46 C45 -179.2(3)
C38 C37 C46 N4 176.8(3)
C36 C37 C46 N4 1.4(4)
C44 C45 C46 C37 0.8(5)
C44 C45 C46 N4 -179.8(3)
C48 N4 C46 C37 115.3(3)
P2 N4 C46 C37 -73.5(4)
C48 N4 C46 C45 -64.2(4)
P2 N4 C46 C45 107.0(3)
C51 Pd1 C49 C50 -30.6(2)
P1 Pd1 C49 C50 -11.2(4)
P2 Pd1 C49 C50 152.55(19)
Pd1 C49 C50 C51 55.0(3)
Pd1 C49 C50 C52 -112.9(3)
C49 Pd1 C50 C51 -129.7(3)
P1 Pd1 C50 C51 45.9(2)
P2 Pd1 C50 C51 -164.02(17)
C51 Pd1 C50 C49 129.7(3)
P1 Pd1 C50 C49 175.56(17)
P2 Pd1 C50 C49 -34.4(2)
C51 Pd1 C50 C52 -115.3(4)
C49 Pd1 C50 C52 115.0(4)
P1 Pd1 C50 C52 -69.4(3)
P2 Pd1 C50 C52 80.7(3)
C49 C50 C51 Pd1 -55.1(3)
C52 C50 C51 Pd1 112.7(3)
C49 Pd1 C51 C50 30.6(2)
P1 Pd1 C51 C50 -143.10(19)
P2 Pd1 C51 C50 39.4(4)
